data_4347859
loop_
_publ_author_name
'Griffiths, Kieran'
'Kumar, Prashant'
'Mattock, James D.'
'Abdul-Sada, Alaa'
'Pitak, Mateusz B.'
'Coles, Simon J.'
'Navarro, Oscar'
'Vargas, Alfredo'
'Kostakis, George E.'

_publ_section_title
;
 Efficient Ni(II)2Ln(III)2 Electrocyclization Catalysts for the Synthesis
 of trans-4,5-Diaminocyclopent-2-enones from 2-Furaldehyde and Primary or
 Secondary Amines.
;
_journal_issue 14
_journal_name_full 'Inorganic chemistry'
_journal_page_first 6988
_journal_page_last 6994
_journal_paper_doi 10.1021/acs.inorgchem.6b00720
_journal_volume 55
_journal_year 2016
_chemical_formula_moiety 'C90 H82 Cl2 N6 Ni2 O14 Y2'
_chemical_formula_sum 'C90 H82 Cl2 N6 Ni2 O14 Y2'
_chemical_formula_weight 1837.75
_space_group_crystal_system triclinic
_space_group_IT_number 2
_space_group_name_Hall '-P 1'
_space_group_name_H-M_alt 'P -1'
_atom_sites_solution_hydrogens geom
_atom_sites_solution_primary direct
_audit_creation_date 2015-07-08
_audit_creation_method
;
Olex2 1.2
(compiled 2014.09.19 svn.r3010 for OlexSys, GUI svn.r4874)
;
_cell_angle_alpha 100.653(4)
_cell_angle_beta 101.291(5)
_cell_angle_gamma 103.269(4)
_cell_formula_units_Z 1
_cell_length_a 12.4631(7)
_cell_length_b 12.9437(6)
_cell_length_c 15.0457(10)
_cell_measurement_reflns_used 5570
_cell_measurement_temperature 173
_cell_measurement_theta_max 50.9580
_cell_measurement_theta_min 4.1630
_cell_volume 2248.5(2)
_computing_cell_refinement
;
CrysAlisPro, Agilent Technologies,
Version 1.171.37.34i (release 04-08-2014 CrysAlis171 .NET)
(compiled Aug  4 2014,14:34:23)
;
_computing_data_collection
;
CrysAlisPro, Agilent Technologies,
Version 1.171.37.34i (release 04-08-2014 CrysAlis171 .NET)
(compiled Aug  4 2014,14:34:23)
;
_computing_data_reduction
;
CrysAlisPro, Agilent Technologies,
Version 1.171.37.34i (release 04-08-2014 CrysAlis171 .NET)
(compiled Aug  4 2014,14:34:23)
;
_computing_molecular_graphics 'Olex2 (Dolomanov et al., 2009)'
_computing_publication_material 'Olex2 (Dolomanov et al., 2009)'
_computing_structure_refinement 'ShelXL (Sheldrick, 2008)'
_computing_structure_solution 'ShelXT (Sheldrick, 2008)'
_diffrn_ambient_temperature 173
_diffrn_detector 'CCD plate'
_diffrn_detector_area_resol_mean 16.1033
_diffrn_detector_type Eos
_diffrn_measured_fraction_theta_full 0.960
_diffrn_measured_fraction_theta_max 0.960
_diffrn_measurement_details
;
#__ type_ start__ end____ width___ exp.time_
  1 omega  -29.00    9.00   1.0000    7.5000
omega____ theta____ kappa____ phi______ frames
    -        0.0000   77.0000   30.0000 38

#__ type_ start__ end____ width___ exp.time_
  2 omega   18.00   69.00   1.0000    7.5000
omega____ theta____ kappa____ phi______ frames
    -        0.0000   57.0000  -60.0000 51

#__ type_ start__ end____ width___ exp.time_
  3 omega   32.00   71.00   1.0000    7.5000
omega____ theta____ kappa____ phi______ frames
    -        0.0000 -178.0000  -90.0000 39

#__ type_ start__ end____ width___ exp.time_
  4 omega   12.00   62.00   1.0000    7.5000
omega____ theta____ kappa____ phi______ frames
    -        0.0000   77.0000   30.0000 50

#__ type_ start__ end____ width___ exp.time_
  5 omega  -19.00    6.00   1.0000    7.5000
omega____ theta____ kappa____ phi______ frames
    -        0.0000   57.0000  -60.0000 25

#__ type_ start__ end____ width___ exp.time_
  6 omega -113.00  -87.00   1.0000   35.0000
omega____ theta____ kappa____ phi______ frames
    -      -64.0000  125.0000 -180.0000 26

#__ type_ start__ end____ width___ exp.time_
  7 omega   12.00   83.00   1.0000   35.0000
omega____ theta____ kappa____ phi______ frames
    -       68.0152  -95.0000   60.0000 71

#__ type_ start__ end____ width___ exp.time_
  8 omega   -3.00  141.00   1.0000   35.0000
omega____ theta____ kappa____ phi______ frames
    -       68.0152    0.0000   60.0000 144

#__ type_ start__ end____ width___ exp.time_
  9 omega   83.00  137.00   1.0000   35.0000
omega____ theta____ kappa____ phi______ frames
    -       68.0152  125.0000 -150.0000 54

#__ type_ start__ end____ width___ exp.time_
 10 omega   -3.00   62.00   1.0000   35.0000
omega____ theta____ kappa____ phi______ frames
    -       68.0152  -45.0000  -60.0000 65

#__ type_ start__ end____ width___ exp.time_
 11 omega  103.00  128.00   1.0000   35.0000
omega____ theta____ kappa____ phi______ frames
    -       68.0152  125.0000  -60.0000 25

#__ type_ start__ end____ width___ exp.time_
 12 omega    9.00   55.00   1.0000   35.0000
omega____ theta____ kappa____ phi______ frames
    -       68.0152  -30.0000 -150.0000 46

#__ type_ start__ end____ width___ exp.time_
 13 omega   13.00   67.00   1.0000   35.0000
omega____ theta____ kappa____ phi______ frames
    -       68.0152  -45.0000 -180.0000 54

#__ type_ start__ end____ width___ exp.time_
 14 omega   30.00   95.00   1.0000   35.0000
omega____ theta____ kappa____ phi______ frames
    -       68.0152  -77.0000  -90.0000 65

#__ type_ start__ end____ width___ exp.time_
 15 omega   72.00  107.00   1.0000   35.0000
omega____ theta____ kappa____ phi______ frames
    -       68.0152  -93.0000  149.3886 35

#__ type_ start__ end____ width___ exp.time_
 16 omega   34.00   92.00   1.0000   35.0000
omega____ theta____ kappa____ phi______ frames
    -       68.0152  -77.0000  120.0000 58

#__ type_ start__ end____ width___ exp.time_
 17 omega   61.00   87.00   1.0000   35.0000
omega____ theta____ kappa____ phi______ frames
    -       68.0152 -106.0000    8.0000 26

#__ type_ start__ end____ width___ exp.time_
 18 omega    8.00   33.00   1.0000   35.0000
omega____ theta____ kappa____ phi______ frames
    -       68.0152  -93.0000  149.3886 25
;
_diffrn_measurement_device 'four-circle diffractometer'
_diffrn_measurement_device_type 'Xcalibur, Eos, Gemini ultra'
_diffrn_measurement_method '\w scans'
_diffrn_orient_matrix_UB_11 -0.1095876000
_diffrn_orient_matrix_UB_12 -0.0896301000
_diffrn_orient_matrix_UB_13 -0.0551972000
_diffrn_orient_matrix_UB_21 0.0453127000
_diffrn_orient_matrix_UB_22 -0.0072369000
_diffrn_orient_matrix_UB_23 -0.0885002000
_diffrn_orient_matrix_UB_31 0.0559723000
_diffrn_orient_matrix_UB_32 -0.0882477000
_diffrn_orient_matrix_UB_33 0.0263420000
_diffrn_radiation_monochromator mirror
_diffrn_radiation_probe x-ray
_diffrn_radiation_type CuK\a
_diffrn_radiation_wavelength 1.54184
_diffrn_reflns_av_R_equivalents 0.0348
_diffrn_reflns_av_unetI/netI 0.0479
_diffrn_reflns_Laue_measured_fraction_full 0.960
_diffrn_reflns_Laue_measured_fraction_max 0.960
_diffrn_reflns_limit_h_max 12
_diffrn_reflns_limit_h_min -10
_diffrn_reflns_limit_k_max 9
_diffrn_reflns_limit_k_min -13
_diffrn_reflns_limit_l_max 15
_diffrn_reflns_limit_l_min -14
_diffrn_reflns_number 8229
_diffrn_reflns_point_group_measured_fraction_full 0.960
_diffrn_reflns_point_group_measured_fraction_max 0.960
_diffrn_reflns_theta_full 51.080
_diffrn_reflns_theta_max 51.080
_diffrn_reflns_theta_min 5.292
_diffrn_source 'sealed X-ray tube'
_diffrn_source_type 'Enhance Ultra (Cu) X-ray Source'
_exptl_absorpt_coefficient_mu 3.204
_exptl_absorpt_correction_T_max 1.00000
_exptl_absorpt_correction_T_min 0.87872
_exptl_absorpt_correction_type multi-scan
_exptl_absorpt_process_details
;
CrysAlisPro, Agilent Technologies,
Version 1.171.37.34i (release 04-08-2014 CrysAlis171 .NET)
(compiled Aug  4 2014,14:34:23)
Empirical absorption correction using spherical harmonics,
 implemented in SCALE3 ABSPACK scaling algorithm.
;
_exptl_crystal_colour brown
_exptl_crystal_colour_primary brown
_exptl_crystal_density_diffrn 1.357
_exptl_crystal_description block
_exptl_crystal_F_000 944
_exptl_crystal_size_max 0.12
_exptl_crystal_size_mid 0.08
_exptl_crystal_size_min 0.06
_refine_diff_density_max 1.135
_refine_diff_density_min -0.827
_refine_diff_density_rms 0.097
_refine_ls_extinction_method none
_refine_ls_goodness_of_fit_ref 1.015
_refine_ls_hydrogen_treatment constr
_refine_ls_matrix_type full
_refine_ls_number_parameters 527
_refine_ls_number_reflns 4659
_refine_ls_number_restraints 58
_refine_ls_restrained_S_all 1.029
_refine_ls_R_factor_all 0.0542
_refine_ls_R_factor_gt 0.0476
_refine_ls_shift/su_max 0.001
_refine_ls_shift/su_mean 0.000
_refine_ls_structure_factor_coef Fsqd
_refine_ls_weighting_details 'w=1/[\s^2^(Fo^2^)+(0.0976P)^2^] where P=(Fo^2^+2Fc^2^)/3'
_refine_ls_weighting_scheme calc
_refine_ls_wR_factor_gt 0.1253
_refine_ls_wR_factor_ref 0.1292
_reflns_Friedel_coverage 0.000
_reflns_number_gt 4052
_reflns_number_total 4659
_reflns_threshold_expression 'I > 2\s(I)'
_cod_data_source_file ic6b00720_si_002.cif
_cod_data_source_block 4Y
_cod_database_code 4347859
_chemical_oxdiff_formula Ni2Y2C60H60N10O20Cl2
_shelx_space_group_comment
;
The symmetry employed for this shelxl refinement is uniquely defined
by the following loop, which should always be used as a source of
symmetry information in preference to the above space-group names.
They are only intended as comments.
;
_reflns_odcompleteness_completeness 99.11
_reflns_odcompleteness_iscentric 1
_reflns_odcompleteness_theta 50.38
_olex2_refinement_description
;
1. Fixed Uiso
 At 1.2 times of:
  All C(H) groups, All C(H,H) groups
 At 1.5 times of:
  All C(H,H,H) groups
2. Restrained planarity
 C45, C44, N3, C43, O7
 with sigma of 0.1
3. Rigid bond restraints
 C44, N3, C43, C45, O7
 with sigma for 1-2 distances of 0.01 and sigma for 1-3 distances of 0.01
4. Uiso/Uaniso restraints and constraints
C43 \\sim O7 \\sim N3 \\sim C44 \\sim C45: within 1.7A with sigma of 0.04 and
sigma for terminal atoms of 0.08
5. Rigid body (RIGU) restrains
 O7, C43, N3, C44, C45
 with sigma for 1-2 distances of 0.004 and sigma for 1-3 distances of 0.004
6.a Secondary CH2 refined with riding coordinates:
 C8(H8A,H8B), C29(H29A,H29B)
6.b Aromatic/amide H refined with riding coordinates:
 C20(H20), C11(H11), C41(H41), C32(H32), C34(H34), C7(H7), C5(H5), C26(H26),
 C18(H18), C13(H13), C39(H39), C24(H24), C36(H36), C37(H37), C38(H38), C17(H17),
  C16(H16), C15(H15), C43(H43), C9(H9), C30(H30)
6.c X=CH2 refined with riding coordinates:
 C10(H10A,H10B), C31(H31A,H31B)
6.d Idealised Me refined as rotating group:
 C1(H1A,H1B,H1C), C22(H22A,H22B,H22C), C45(H45A,H45B,H45C), C44(H44A,H44B,H44C)
;
_shelx_shelxl_version_number 2014/7
_olex2_submission_special_instructions 'No special instructions were received'

loop_
_space_group_symop_operation_xyz
'x, y, z'
'-x, -y, -z'

loop_
_atom_site_label
_atom_site_type_symbol
_atom_site_fract_x
_atom_site_fract_y
_atom_site_fract_z
_atom_site_U_iso_or_equiv
_atom_site_adp_type
_atom_site_occupancy
_atom_site_site_symmetry_order
_atom_site_calc_flag
_atom_site_refinement_flags_posn
_atom_site_refinement_flags_adp
Y1 Y 0.44748(3) 0.69954(3) 0.43942(3) 0.0193(2) Uani 1 1 d . .
Ni1 Ni 0.43428(6) 0.51649(5) 0.58088(5) 0.0196(3) Uani 1 1 d . .
Cl1 Cl 0.25635(11) 0.73472(12) 0.46262(10) 0.0475(4) Uani 1 1 d . .
O6 O 0.4007(2) 0.3567(2) 0.5967(2) 0.0213(7) Uani 1 1 d . .
O3 O 0.4049(2) 0.5109(2) 0.4377(2) 0.0193(7) Uani 1 1 d . .
O4 O 0.5769(2) 0.8631(2) 0.5555(2) 0.0244(8) Uani 1 1 d . .
O5 O 0.4926(3) 0.6764(2) 0.5873(2) 0.0222(7) Uani 1 1 d . .
O2 O 0.4685(3) 0.8093(2) 0.3498(2) 0.0264(8) Uani 1 1 d . .
O1 O 0.5760(3) 0.9859(3) 0.3091(2) 0.0347(9) Uani 1 1 d . .
O7 O 0.2671(3) 0.5061(3) 0.5756(2) 0.0369(9) Uani 1 1 d . U
N2 N 0.4706(3) 0.5488(3) 0.7200(3) 0.0200(9) Uani 1 1 d . .
N1 N 0.3420(3) 0.5856(3) 0.2851(3) 0.0226(9) Uani 1 1 d . .
C21 C 0.3108(4) 0.4451(4) 0.3707(3) 0.0202(11) Uani 1 1 d . .
C20 C 0.2503(4) 0.3478(3) 0.3811(3) 0.0220(11) Uani 1 1 d . .
H20 H 0.2711 0.3264 0.4377 0.026 Uiso 1 1 calc R .
C42 C 0.3777(4) 0.3574(4) 0.6808(3) 0.0201(11) Uani 1 1 d . .
C12 C 0.2781(4) 0.4803(3) 0.2874(3) 0.0186(11) Uani 1 1 d . .
C28 C 0.5564(4) 0.7540(4) 0.6621(3) 0.0200(11) Uani 1 1 d . .
C33 C 0.4174(4) 0.4583(4) 0.7511(3) 0.0210(11) Uani 1 1 d . .
C19 C 0.1570(4) 0.2783(4) 0.3088(3) 0.0239(12) Uani 1 1 d . .
C27 C 0.5805(4) 0.7389(4) 0.7530(3) 0.0197(11) Uani 1 1 d . .
C4 C 0.3985(4) 0.7126(4) 0.1891(3) 0.0228(11) Uani 1 1 d . .
C40 C 0.2964(4) 0.2687(4) 0.7904(3) 0.0270(12) Uani 1 1 d . .
C3 C 0.4601(4) 0.8069(4) 0.2618(3) 0.0248(12) Uani 1 1 d . .
C11 C 0.3436(4) 0.6104(4) 0.2055(3) 0.0237(12) Uani 1 1 d . .
H11 H 0.3033 0.5538 0.1514 0.028 Uiso 1 1 calc R .
C25 C 0.6946(4) 0.9287(4) 0.8113(3) 0.0328(13) Uani 1 1 d . .
C14 C 0.1254(4) 0.3119(4) 0.2255(3) 0.0271(12) Uani 1 1 d . .
C23 C 0.6051(4) 0.8579(4) 0.6483(3) 0.0227(12) Uani 1 1 d . .
C35 C 0.3373(4) 0.3681(4) 0.8601(3) 0.0266(12) Uani 1 1 d . .
C41 C 0.3185(4) 0.2663(4) 0.7011(3) 0.0258(12) Uani 1 1 d . .
H41 H 0.2914 0.1995 0.6545 0.031 Uiso 1 1 calc R .
C32 C 0.5345(4) 0.6389(4) 0.7772(3) 0.0232(11) Uani 1 1 d . .
H32 H 0.5528 0.6388 0.8416 0.028 Uiso 1 1 calc R .
C34 C 0.3969(4) 0.4623(4) 0.8371(3) 0.0271(12) Uani 1 1 d . .
H34 H 0.4232 0.5299 0.8827 0.033 Uiso 1 1 calc R .
C7 C 0.5100(4) 0.9012(4) 0.1427(3) 0.0291(12) Uani 1 1 d . .
H7 H 0.5484 0.9650 0.1269 0.035 Uiso 1 1 calc R .
C5 C 0.3940(4) 0.7164(4) 0.0950(3) 0.0278(12) Uani 1 1 d . .
H5 H 0.3520 0.6534 0.0467 0.033 Uiso 1 1 calc R .
C26 C 0.6498(4) 0.8286(4) 0.8261(3) 0.0272(12) Uani 1 1 d . .
H26 H 0.6658 0.8189 0.8879 0.033 Uiso 1 1 calc R .
C2 C 0.5159(4) 0.9017(4) 0.2353(3) 0.0267(12) Uani 1 1 d . .
C18 C 0.0928(4) 0.1773(4) 0.3173(4) 0.0319(13) Uani 1 1 d . .
H18 H 0.1125 0.1542 0.3732 0.038 Uiso 1 1 calc R .
C6 C 0.4484(4) 0.8083(4) 0.0717(3) 0.0305(12) Uani 1 1 d . .
C13 C 0.1866(4) 0.4141(4) 0.2170(3) 0.0254(12) Uani 1 1 d . .
H13 H 0.1645 0.4377 0.1618 0.030 Uiso 1 1 calc R .
C39 C 0.2347(4) 0.1749(4) 0.8129(4) 0.0333(13) Uani 1 1 d . .
H39 H 0.2084 0.1069 0.7677 0.040 Uiso 1 1 calc R .
C24 C 0.6718(4) 0.9423(4) 0.7207(3) 0.0294(12) Uani 1 1 d . .
H24 H 0.7031 1.0112 0.7091 0.035 Uiso 1 1 calc R .
C1 C 0.6355(5) 1.0827(4) 0.2885(4) 0.0402(14) Uani 1 1 d . .
H1A H 0.5816 1.1095 0.2484 0.060 Uiso 1 1 calc GR .
H1B H 0.6929 1.0665 0.2561 0.060 Uiso 1 1 calc GR .
H1C H 0.6729 1.1386 0.3467 0.060 Uiso 1 1 calc GR .
C22 C 0.6300(5) 0.9661(4) 0.5370(4) 0.0392(14) Uani 1 1 d . .
H22A H 0.7128 0.9788 0.5525 0.059 Uiso 1 1 calc GR .
H22B H 0.6104 1.0256 0.5752 0.059 Uiso 1 1 calc GR .
H22C H 0.6027 0.9637 0.4707 0.059 Uiso 1 1 calc GR .
C36 C 0.3121(4) 0.3711(4) 0.9481(4) 0.0363(13) Uani 1 1 d . .
H36 H 0.3386 0.4378 0.9949 0.044 Uiso 1 1 calc R .
C37 C 0.2512(4) 0.2807(5) 0.9667(4) 0.0407(14) Uani 1 1 d . .
H37 H 0.2343 0.2844 1.0259 0.049 Uiso 1 1 calc R .
C38 C 0.2124(4) 0.1809(4) 0.8985(4) 0.0388(14) Uani 1 1 d . .
H38 H 0.1704 0.1173 0.9123 0.047 Uiso 1 1 calc R .
C17 C 0.0030(4) 0.1121(4) 0.2469(4) 0.0421(14) Uani 1 1 d . .
H17 H -0.0387 0.0441 0.2540 0.051 Uiso 1 1 calc R .
C16 C -0.0284(4) 0.1452(4) 0.1634(4) 0.0445(15) Uani 1 1 d . .
H16 H -0.0917 0.1000 0.1149 0.053 Uiso 1 1 calc R .
C8 C 0.4425(5) 0.8101(4) -0.0299(4) 0.0442(15) Uani 1 1 d . .
H8A H 0.4906 0.8814 -0.0323 0.053 Uiso 1 1 calc R .
H8B H 0.4746 0.7524 -0.0578 0.053 Uiso 1 1 calc R .
C29 C 0.7646(5) 1.0248(5) 0.8925(4) 0.0533(17) Uani 1 1 d . .
H29A H 0.7169 1.0749 0.9040 0.064 Uiso 1 1 calc R .
H29B H 0.7808 0.9963 0.9489 0.064 Uiso 1 1 calc R .
C15 C 0.0319(4) 0.2417(4) 0.1526(4) 0.0377(14) Uani 1 1 d . .
H15 H 0.0116 0.2626 0.0958 0.045 Uiso 1 1 calc R .
C43 C 0.2106(6) 0.5633(6) 0.5964(4) 0.0589(17) Uani 1 1 d . U
H43 H 0.2413 0.6397 0.6048 0.071 Uiso 1 1 calc R .
C10 C 0.2747(6) 0.7170(6) -0.1618(5) 0.0644(19) Uani 1 1 d . .
H10A H 0.3125 0.6659 -0.1850 0.077 Uiso 1 1 calc R .
H10B H 0.1994 0.7122 -0.1938 0.077 Uiso 1 1 calc R .
C9 C 0.3258(6) 0.7929(6) -0.0867(4) 0.0601(19) Uani 1 1 d . .
H9 H 0.2848 0.8421 -0.0660 0.072 Uiso 1 1 calc R .
N3 N 0.1053(5) 0.5286(7) 0.6091(5) 0.128(3) Uani 1 1 d . U
C30 C 0.8670(8) 1.0857(8) 0.8830(6) 0.101(3) Uani 1 1 d . .
H30 H 0.9226 1.0467 0.8801 0.121 Uiso 1 1 calc R .
C31 C 0.9013(7) 1.1884(6) 0.8774(7) 0.107(3) Uani 1 1 d . .
H31A H 0.8512 1.2336 0.8798 0.129 Uiso 1 1 calc R .
H31B H 0.9760 1.2168 0.8710 0.129 Uiso 1 1 calc R .
C45 C 0.0386(9) 0.6070(12) 0.6262(8) 0.178(5) Uani 1 1 d . U
H45A H 0.0130 0.6021 0.6832 0.268 Uiso 1 1 calc GR .
H45B H -0.0277 0.5899 0.5732 0.268 Uiso 1 1 calc GR .
H45C H 0.0861 0.6813 0.6335 0.268 Uiso 1 1 calc GR .
C44 C 0.0683(10) 0.4057(10) 0.6140(12) 0.198(6) Uani 1 1 d . U
H44A H -0.0140 0.3758 0.5880 0.297 Uiso 1 1 calc GR .
H44B H 0.0877 0.4010 0.6792 0.297 Uiso 1 1 calc GR .
H44C H 0.1083 0.3636 0.5779 0.297 Uiso 1 1 calc GR .

loop_
_atom_site_aniso_label
_atom_site_aniso_U_11
_atom_site_aniso_U_22
_atom_site_aniso_U_33
_atom_site_aniso_U_23
_atom_site_aniso_U_13
_atom_site_aniso_U_12
Y1 0.0270(3) 0.0166(3) 0.0145(3) 0.0055(2) 0.0025(2) 0.0069(2)
Ni1 0.0257(5) 0.0179(5) 0.0154(5) 0.0055(4) 0.0040(4) 0.0065(3)
Cl1 0.0386(8) 0.0639(10) 0.0467(9) 0.0131(7) 0.0151(7) 0.0233(7)
O6 0.0261(17) 0.0215(17) 0.0158(18) 0.0054(14) 0.0054(14) 0.0048(14)
O3 0.0236(17) 0.0145(16) 0.0159(17) 0.0029(14) 0.0013(14) 0.0013(14)
O4 0.040(2) 0.0180(17) 0.0149(19) 0.0087(14) 0.0039(15) 0.0053(15)
O5 0.0322(18) 0.0184(17) 0.0123(18) 0.0016(15) 0.0012(15) 0.0049(15)
O2 0.0376(19) 0.0233(18) 0.016(2) 0.0033(15) 0.0034(15) 0.0070(15)
O1 0.049(2) 0.0206(19) 0.030(2) 0.0094(17) 0.0056(18) 0.0009(17)
O7 0.0314(19) 0.049(2) 0.034(2) 0.0096(18) 0.0059(16) 0.0196(17)
N2 0.028(2) 0.017(2) 0.017(2) 0.006(2) 0.0046(19) 0.0094(19)
N1 0.025(2) 0.021(2) 0.022(2) 0.0042(19) 0.0047(18) 0.0086(18)
C21 0.024(3) 0.019(3) 0.020(3) 0.003(2) 0.005(2) 0.011(2)
C20 0.028(3) 0.019(3) 0.017(3) 0.005(2) 0.005(2) 0.005(2)
C42 0.021(2) 0.024(3) 0.020(3) 0.013(2) 0.004(2) 0.010(2)
C12 0.021(3) 0.021(3) 0.015(3) 0.005(2) 0.004(2) 0.008(2)
C28 0.021(3) 0.019(3) 0.019(3) 0.001(2) 0.003(2) 0.007(2)
C33 0.025(3) 0.024(3) 0.017(3) 0.010(2) 0.004(2) 0.012(2)
C19 0.024(3) 0.021(3) 0.027(3) 0.005(2) 0.006(2) 0.006(2)
C27 0.024(3) 0.021(3) 0.015(3) 0.004(2) 0.003(2) 0.010(2)
C4 0.029(3) 0.021(3) 0.021(3) 0.009(2) 0.005(2) 0.009(2)
C40 0.026(3) 0.030(3) 0.031(3) 0.015(3) 0.009(2) 0.012(2)
C3 0.031(3) 0.023(3) 0.026(3) 0.011(2) 0.010(2) 0.014(2)
C11 0.031(3) 0.026(3) 0.013(3) 0.004(2) 0.002(2) 0.011(2)
C25 0.039(3) 0.028(3) 0.023(3) -0.001(2) -0.002(2) 0.006(3)
C14 0.026(3) 0.027(3) 0.028(3) 0.004(2) 0.004(2) 0.009(2)
C23 0.030(3) 0.018(3) 0.019(3) 0.004(2) 0.003(2) 0.007(2)
C35 0.030(3) 0.033(3) 0.024(3) 0.014(3) 0.010(2) 0.013(2)
C41 0.027(3) 0.022(3) 0.026(3) 0.004(2) 0.004(2) 0.007(2)
C32 0.030(3) 0.028(3) 0.013(3) 0.007(2) 0.004(2) 0.011(2)
C34 0.035(3) 0.027(3) 0.021(3) 0.007(2) 0.006(2) 0.014(2)
C7 0.039(3) 0.023(3) 0.027(3) 0.012(3) 0.010(3) 0.008(2)
C5 0.037(3) 0.027(3) 0.018(3) 0.008(2) 0.002(2) 0.008(2)
C26 0.035(3) 0.028(3) 0.015(3) 0.006(2) 0.000(2) 0.008(2)
C2 0.030(3) 0.026(3) 0.026(3) 0.009(3) 0.004(2) 0.011(2)
C18 0.032(3) 0.027(3) 0.036(3) 0.012(3) 0.004(3) 0.010(3)
C6 0.043(3) 0.036(3) 0.024(3) 0.017(3) 0.012(3) 0.023(3)
C13 0.025(3) 0.029(3) 0.020(3) 0.008(2) -0.001(2) 0.006(2)
C39 0.032(3) 0.034(3) 0.038(3) 0.017(3) 0.011(3) 0.010(2)
C24 0.034(3) 0.021(3) 0.029(3) 0.007(3) 0.001(3) 0.004(2)
C1 0.053(4) 0.022(3) 0.042(3) 0.011(3) 0.010(3) 0.002(3)
C22 0.058(4) 0.026(3) 0.030(3) 0.017(3) 0.006(3) -0.001(3)
C36 0.051(3) 0.036(3) 0.032(3) 0.016(3) 0.018(3) 0.018(3)
C37 0.046(3) 0.057(4) 0.032(3) 0.028(3) 0.017(3) 0.021(3)
C38 0.043(3) 0.043(4) 0.040(4) 0.026(3) 0.018(3) 0.012(3)
C17 0.033(3) 0.030(3) 0.051(4) 0.009(3) 0.000(3) -0.005(3)
C16 0.029(3) 0.036(3) 0.049(4) 0.004(3) -0.013(3) -0.005(3)
C8 0.070(4) 0.038(3) 0.027(3) 0.017(3) 0.016(3) 0.011(3)
C29 0.068(4) 0.037(3) 0.033(4) 0.004(3) -0.007(3) -0.008(3)
C15 0.035(3) 0.032(3) 0.036(3) 0.010(3) -0.013(3) 0.007(3)
C43 0.062(4) 0.075(4) 0.045(4) 0.008(3) 0.008(3) 0.036(3)
C10 0.061(4) 0.095(5) 0.040(4) 0.021(4) 0.004(3) 0.031(4)
C9 0.095(5) 0.088(5) 0.026(4) 0.030(4) 0.023(4) 0.061(4)
N3 0.058(4) 0.138(5) 0.165(7) -0.033(5) 0.037(4) 0.030(4)
C30 0.102(7) 0.091(7) 0.065(6) -0.014(5) 0.002(5) -0.018(5)
C31 0.080(6) 0.051(5) 0.167(10) 0.018(5) 0.026(6) -0.016(4)
C45 0.108(7) 0.256(10) 0.151(10) -0.056(9) 0.000(7) 0.122(8)
C44 0.122(9) 0.151(7) 0.301(19) 0.009(8) 0.104(11) -0.008(6)

loop_
_atom_type_symbol
_atom_type_description
_atom_type_scat_dispersion_real
_atom_type_scat_dispersion_imag
_atom_type_scat_source
C C 0.0181 0.0091 'International Tables Vol C Tables 4.2.6.8 and 6.1.1.4'
H H 0.0000 0.0000 'International Tables Vol C Tables 4.2.6.8 and 6.1.1.4'
Cl Cl 0.3639 0.7018 'International Tables Vol C Tables 4.2.6.8 and 6.1.1.4'
N N 0.0311 0.0180 'International Tables Vol C Tables 4.2.6.8 and 6.1.1.4'
Ni Ni -3.0029 0.5091 'International Tables Vol C Tables 4.2.6.8 and 6.1.1.4'
O O 0.0492 0.0322 'International Tables Vol C Tables 4.2.6.8 and 6.1.1.4'
Y Y -0.2670 2.0244 'International Tables Vol C Tables 4.2.6.8 and 6.1.1.4'

loop_
_geom_angle_atom_site_label_1
_geom_angle_atom_site_label_2
_geom_angle_atom_site_label_3
_geom_angle
_geom_angle_site_symmetry_1
_geom_angle_site_symmetry_3
Ni1 Y1 Ni1 55.37(2) 2_666 .
Cl1 Y1 Ni1 91.56(4) . .
Cl1 Y1 Ni1 137.61(4) . 2_666
O6 Y1 Ni1 86.40(7) 2_666 .
O6 Y1 Ni1 36.07(7) 2_666 2_666
O6 Y1 Cl1 171.11(8) 2_666 .
O6 Y1 O3 74.45(10) 2_666 .
O6 Y1 O4 91.17(10) 2_666 .
O6 Y1 N1 84.57(11) 2_666 .
O3 Y1 Ni1 36.42(7) . .
O3 Y1 Ni1 38.74(7) . 2_666
O3 Y1 Cl1 98.87(8) . .
O3 Y1 O4 132.06(10) . .
O3 Y1 N1 68.27(11) . .
O4 Y1 Ni1 98.69(7) . .
O4 Y1 Ni1 111.72(7) . 2_666
O4 Y1 Cl1 97.68(8) . .
O5 Y1 Ni1 33.53(7) . .
O5 Y1 Ni1 75.41(7) . 2_666
O5 Y1 Cl1 90.88(8) . .
O5 Y1 O6 92.17(10) . 2_666
O5 Y1 O3 69.51(10) . .
O5 Y1 O4 65.57(10) . .
O5 Y1 N1 136.93(12) . .
O2 Y1 Ni1 120.15(8) . 2_666
O2 Y1 Ni1 175.09(8) . .
O2 Y1 Cl1 93.34(9) . .
O2 Y1 O6 88.71(11) . 2_666
O2 Y1 O3 141.92(11) . .
O2 Y1 O4 80.98(10) . .
O2 Y1 O5 146.55(11) . .
O2 Y1 N1 76.45(12) . .
N1 Y1 Ni1 77.18(9) . 2_666
N1 Y1 Ni1 103.46(9) . .
N1 Y1 Cl1 87.51(9) . .
N1 Y1 O4 157.10(11) . .
Y1 Ni1 Y1 124.63(2) 2_666 .
O6 Ni1 Y1 40.61(8) . 2_666
O6 Ni1 Y1 150.44(9) . .
O6 Ni1 O3 108.31(11) . .
O6 Ni1 O3 83.18(11) . 2_666
O3 Ni1 Y1 42.99(7) 2_666 2_666
O3 Ni1 Y1 93.26(8) . 2_666
O3 Ni1 Y1 42.13(8) . .
O3 Ni1 Y1 91.26(8) 2_666 .
O3 Ni1 O3 82.74(12) . 2_666
O5 Ni1 Y1 134.00(9) . 2_666
O5 Ni1 Y1 38.80(8) . .
O5 Ni1 O6 168.76(12) . .
O5 Ni1 O3 91.08(12) . 2_666
O5 Ni1 O3 80.39(12) . .
O5 Ni1 O7 99.91(13) . .
O7 Ni1 Y1 91.95(10) . .
O7 Ni1 Y1 125.83(10) . 2_666
O7 Ni1 O6 87.35(13) . .
O7 Ni1 O3 166.03(13) . 2_666
O7 Ni1 O3 90.55(12) . .
N2 Ni1 Y1 128.30(10) . .
N2 Ni1 Y1 93.89(10) . 2_666
N2 Ni1 O6 81.26(13) . .
N2 Ni1 O3 170.41(13) . .
N2 Ni1 O3 98.23(13) . 2_666
N2 Ni1 O5 90.05(13) . .
N2 Ni1 O7 90.43(14) . .
Ni1 O6 Y1 103.32(12) . 2_666
C42 O6 Y1 121.4(3) . 2_666
C42 O6 Ni1 108.0(2) . .
Ni1 O3 Y1 98.27(10) 2_666 .
Ni1 O3 Y1 101.45(11) . .
Ni1 O3 Ni1 97.26(12) . 2_666
C21 O3 Y1 115.5(2) . .
C21 O3 Ni1 125.1(2) . .
C21 O3 Ni1 114.7(2) . 2_666
C23 O4 Y1 118.4(2) . .
C23 O4 C22 115.0(3) . .
C22 O4 Y1 126.6(3) . .
Ni1 O5 Y1 107.67(13) . .
C28 O5 Y1 125.4(3) . .
C28 O5 Ni1 126.6(3) . .
C3 O2 Y1 139.9(3) . .
C2 O1 C1 116.7(4) . .
C43 O7 Ni1 139.0(4) . .
C33 N2 Ni1 111.2(3) . .
C32 N2 Ni1 126.5(3) . .
C32 N2 C33 122.3(4) . .
C12 N1 Y1 113.2(3) . .
C11 N1 Y1 126.8(3) . .
C11 N1 C12 119.9(4) . .
O3 C21 C12 117.9(4) . .
C20 C21 O3 121.9(4) . .
C20 C21 C12 120.2(4) . .
C21 C20 H20 119.5 . .
C21 C20 C19 121.0(4) . .
C19 C20 H20 119.5 . .
O6 C42 C33 118.4(4) . .
O6 C42 C41 122.5(4) . .
C41 C42 C33 119.0(4) . .
N1 C12 C21 116.1(4) . .
C13 C12 N1 124.4(4) . .
C13 C12 C21 119.4(4) . .
O5 C28 C27 124.5(4) . .
O5 C28 C23 117.6(4) . .
C27 C28 C23 117.9(4) . .
N2 C33 C42 114.0(4) . .
C34 C33 N2 125.6(4) . .
C34 C33 C42 120.3(4) . .
C14 C19 C20 119.0(4) . .
C18 C19 C20 122.4(5) . .
C18 C19 C14 118.5(4) . .
C28 C27 C32 123.8(4) . .
C28 C27 C26 118.5(4) . .
C26 C27 C32 117.6(4) . .
C3 C4 C11 123.6(4) . .
C5 C4 C3 119.4(4) . .
C5 C4 C11 117.0(4) . .
C35 C40 C41 119.2(4) . .
C39 C40 C35 118.3(4) . .
C39 C40 C41 122.4(5) . .
O2 C3 C4 122.8(4) . .
O2 C3 C2 119.7(4) . .
C4 C3 C2 117.5(4) . .
N1 C11 C4 128.1(4) . .
N1 C11 H11 116.0 . .
C4 C11 H11 116.0 . .
C26 C25 C24 118.6(4) . .
C26 C25 C29 120.9(5) . .
C24 C25 C29 120.5(5) . .
C19 C14 C15 119.0(4) . .
C13 C14 C19 119.2(4) . .
C13 C14 C15 121.7(5) . .
O4 C23 C28 113.0(4) . .
C24 C23 O4 125.3(4) . .
C24 C23 C28 121.7(4) . .
C34 C35 C40 118.3(4) . .
C34 C35 C36 122.5(5) . .
C36 C35 C40 119.1(4) . .
C42 C41 C40 121.5(4) . .
C42 C41 H41 119.2 . .
C40 C41 H41 119.2 . .
N2 C32 C27 126.2(4) . .
N2 C32 H32 116.9 . .
C27 C32 H32 116.9 . .
C33 C34 C35 121.5(4) . .
C33 C34 H34 119.2 . .
C35 C34 H34 119.2 . .
C2 C7 H7 119.5 . .
C2 C7 C6 121.0(4) . .
C6 C7 H7 119.5 . .
C4 C5 H5 119.1 . .
C6 C5 C4 121.8(4) . .
C6 C5 H5 119.1 . .
C27 C26 H26 118.8 . .
C25 C26 C27 122.5(4) . .
C25 C26 H26 118.8 . .
O1 C2 C3 113.3(4) . .
O1 C2 C7 125.5(4) . .
C7 C2 C3 121.1(4) . .
C19 C18 H18 119.3 . .
C17 C18 C19 121.3(5) . .
C17 C18 H18 119.3 . .
C7 C6 C8 120.0(4) . .
C5 C6 C7 119.2(4) . .
C5 C6 C8 120.8(5) . .
C12 C13 C14 121.1(4) . .
C12 C13 H13 119.5 . .
C14 C13 H13 119.5 . .
C40 C39 H39 119.6 . .
C38 C39 C40 120.8(5) . .
C38 C39 H39 119.6 . .
C25 C24 H24 119.6 . .
C23 C24 C25 120.8(4) . .
C23 C24 H24 119.6 . .
O1 C1 H1A 109.5 . .
O1 C1 H1B 109.5 . .
O1 C1 H1C 109.5 . .
H1A C1 H1B 109.5 . .
H1A C1 H1C 109.5 . .
H1B C1 H1C 109.5 . .
O4 C22 H22A 109.5 . .
O4 C22 H22B 109.5 . .
O4 C22 H22C 109.5 . .
H22A C22 H22B 109.5 . .
H22A C22 H22C 109.5 . .
H22B C22 H22C 109.5 . .
C35 C36 H36 119.5 . .
C37 C36 C35 121.1(5) . .
C37 C36 H36 119.5 . .
C36 C37 H37 119.9 . .
C36 C37 C38 120.2(5) . .
C38 C37 H37 119.9 . .
C39 C38 C37 120.5(5) . .
C39 C38 H38 119.8 . .
C37 C38 H38 119.8 . .
C18 C17 H17 119.9 . .
C18 C17 C16 120.3(5) . .
C16 C17 H17 119.9 . .
C17 C16 H16 120.0 . .
C15 C16 C17 120.0(5) . .
C15 C16 H16 120.0 . .
C6 C8 H8A 108.8 . .
C6 C8 H8B 108.8 . .
H8A C8 H8B 107.7 . .
C9 C8 C6 113.7(5) . .
C9 C8 H8A 108.8 . .
C9 C8 H8B 108.8 . .
C25 C29 H29A 108.0 . .
C25 C29 H29B 108.0 . .
H29A C29 H29B 107.2 . .
C30 C29 C25 117.4(6) . .
C30 C29 H29A 108.0 . .
C30 C29 H29B 108.0 . .
C14 C15 H15 119.6 . .
C16 C15 C14 120.8(5) . .
C16 C15 H15 119.6 . .
O7 C43 H43 117.5 . .
O7 C43 N3 124.9(7) . .
N3 C43 H43 117.5 . .
H10A C10 H10B 120.0 . .
C9 C10 H10A 120.0 . .
C9 C10 H10B 120.0 . .
C8 C9 H9 117.1 . .
C10 C9 C8 125.8(6) . .
C10 C9 H9 117.1 . .
C43 N3 C45 119.8(9) . .
C43 N3 C44 115.3(7) . .
C45 N3 C44 124.6(9) . .
C29 C30 H30 114.2 . .
C31 C30 C29 131.7(10) . .
C31 C30 H30 114.2 . .
C30 C31 H31A 120.0 . .
C30 C31 H31B 120.0 . .
H31A C31 H31B 120.0 . .
N3 C45 H45A 109.5 . .
N3 C45 H45B 109.5 . .
N3 C45 H45C 109.5 . .
H45A C45 H45B 109.5 . .
H45A C45 H45C 109.5 . .
H45B C45 H45C 109.5 . .
N3 C44 H44A 109.5 . .
N3 C44 H44B 109.5 . .
N3 C44 H44C 109.5 . .
H44A C44 H44B 109.5 . .
H44A C44 H44C 109.5 . .
H44B C44 H44C 109.5 . .

loop_
_geom_bond_atom_site_label_1
_geom_bond_atom_site_label_2
_geom_bond_distance
_geom_bond_site_symmetry_2
Y1 Ni1 3.4632(8) .
Y1 Ni1 3.4403(8) 2_666
Y1 Cl1 2.6016(13) .
Y1 O6 2.301(3) 2_666
Y1 O3 2.370(3) .
Y1 O4 2.469(3) .
Y1 O5 2.277(3) .
Y1 O2 2.141(3) .
Y1 N1 2.438(4) .
Ni1 Y1 3.4403(8) 2_666
Ni1 O6 2.082(3) .
Ni1 O3 2.176(3) 2_666
Ni1 O3 2.098(3) .
Ni1 O5 2.008(3) .
Ni1 O7 2.042(3) .
Ni1 N2 1.995(4) .
O6 Y1 2.301(3) 2_666
O6 C42 1.349(5) .
O3 Ni1 2.176(3) 2_666
O3 C21 1.371(5) .
O4 C23 1.390(5) .
O4 C22 1.448(6) .
O5 C28 1.332(5) .
O2 C3 1.302(6) .
O1 C2 1.354(6) .
O1 C1 1.422(6) .
O7 C43 1.176(6) .
N2 C33 1.414(6) .
N2 C32 1.292(6) .
N1 C12 1.423(6) .
N1 C11 1.299(6) .
C21 C20 1.365(6) .
C21 C12 1.428(6) .
C20 H20 0.9500 .
C20 C19 1.417(6) .
C42 C33 1.434(6) .
C42 C41 1.360(6) .
C12 C13 1.378(6) .
C28 C27 1.401(6) .
C28 C23 1.414(6) .
C33 C34 1.362(7) .
C19 C14 1.415(7) .
C19 C18 1.409(7) .
C27 C32 1.433(6) .
C27 C26 1.415(6) .
C4 C3 1.422(7) .
C4 C11 1.431(7) .
C4 C5 1.417(7) .
C40 C35 1.417(7) .
C40 C41 1.420(7) .
C40 C39 1.416(7) .
C3 C2 1.430(7) .
C11 H11 0.9500 .
C25 C26 1.365(7) .
C25 C24 1.388(7) .
C25 C29 1.525(7) .
C14 C13 1.409(7) .
C14 C15 1.426(7) .
C23 C24 1.363(7) .
C35 C34 1.414(7) .
C35 C36 1.415(7) .
C41 H41 0.9500 .
C32 H32 0.9500 .
C34 H34 0.9500 .
C7 H7 0.9500 .
C7 C2 1.379(7) .
C7 C6 1.399(7) .
C5 H5 0.9500 .
C5 C6 1.369(7) .
C26 H26 0.9500 .
C18 H18 0.9500 .
C18 C17 1.363(7) .
C6 C8 1.521(7) .
C13 H13 0.9500 .
C39 H39 0.9500 .
C39 C38 1.362(7) .
C24 H24 0.9500 .
C1 H1A 0.9800 .
C1 H1B 0.9800 .
C1 H1C 0.9800 .
C22 H22A 0.9800 .
C22 H22B 0.9800 .
C22 H22C 0.9800 .
C36 H36 0.9500 .
C36 C37 1.349(7) .
C37 H37 0.9500 .
C37 C38 1.409(7) .
C38 H38 0.9500 .
C17 H17 0.9500 .
C17 C16 1.414(8) .
C16 H16 0.9500 .
C16 C15 1.357(7) .
C8 H8A 0.9900 .
C8 H8B 0.9900 .
C8 C9 1.480(9) .
C29 H29A 0.9900 .
C29 H29B 0.9900 .
C29 C30 1.385(10) .
C15 H15 0.9500 .
C43 H43 0.9500 .
C43 N3 1.349(9) .
C10 H10A 0.9500 .
C10 H10B 0.9500 .
C10 C9 1.292(9) .
C9 H9 0.9500 .
N3 C45 1.470(11) .
N3 C44 1.571(14) .
C30 H30 0.9500 .
C30 C31 1.323(11) .
C31 H31A 0.9500 .
C31 H31B 0.9500 .
C45 H45A 0.9800 .
C45 H45B 0.9800 .
C45 H45C 0.9800 .
C44 H44A 0.9800 .
C44 H44B 0.9800 .
C44 H44C 0.9800 .

loop_
_geom_torsion_atom_site_label_1
_geom_torsion_atom_site_label_2
_geom_torsion_atom_site_label_3
_geom_torsion_atom_site_label_4
_geom_torsion
_geom_torsion_site_symmetry_1
Y1 O6 C42 C33 97.5(4) 2_666
Y1 O6 C42 C41 -82.5(5) 2_666
Y1 O3 C21 C20 -154.5(3) .
Y1 O3 C21 C12 26.7(4) .
Y1 O4 C23 C28 2.2(5) .
Y1 O4 C23 C24 -177.4(4) .
Y1 O5 C28 C27 178.1(3) .
Y1 O5 C28 C23 -3.3(5) .
Y1 O2 C3 C4 18.3(7) .
Y1 O2 C3 C2 -160.8(3) .
Y1 N1 C12 C21 -18.5(4) .
Y1 N1 C12 C13 159.2(4) .
Y1 N1 C11 C4 -6.0(7) .
Ni1 O6 C42 C33 -21.4(4) .
Ni1 O6 C42 C41 158.7(4) .
Ni1 O3 C21 C20 -27.3(5) .
Ni1 O3 C21 C20 92.3(4) 2_666
Ni1 O3 C21 C12 153.8(3) .
Ni1 O3 C21 C12 -86.6(4) 2_666
Ni1 O5 C28 C27 -9.5(6) .
Ni1 O5 C28 C23 169.2(3) .
Ni1 O7 C43 N3 -159.7(5) .
Ni1 N2 C33 C42 16.3(4) .
Ni1 N2 C33 C34 -159.8(4) .
Ni1 N2 C32 C27 8.7(6) .
O6 C42 C33 N2 4.3(6) .
O6 C42 C33 C34 -179.4(4) .
O6 C42 C41 C40 179.3(4) .
O3 C21 C20 C19 -176.6(4) .
O3 C21 C12 N1 -4.7(6) .
O3 C21 C12 C13 177.5(4) .
O4 C23 C24 C25 179.8(4) .
O5 C28 C27 C32 -3.1(7) .
O5 C28 C27 C26 180.0(4) .
O5 C28 C23 O4 0.4(6) .
O5 C28 C23 C24 -179.9(4) .
O2 C3 C2 O1 1.6(6) .
O2 C3 C2 C7 179.0(4) .
O7 C43 N3 C45 -174.2(7) .
O7 C43 N3 C44 11.6(11) .
N2 C33 C34 C35 176.4(4) .
N1 C12 C13 C14 -178.2(4) .
C21 C20 C19 C14 -1.2(7) .
C21 C20 C19 C18 180.0(4) .
C21 C12 C13 C14 -0.5(7) .
C20 C21 C12 N1 176.5(4) .
C20 C21 C12 C13 -1.4(6) .
C20 C19 C14 C13 -0.7(6) .
C20 C19 C14 C15 179.7(4) .
C20 C19 C18 C17 179.6(5) .
C42 C33 C34 C35 0.5(7) .
C12 N1 C11 C4 177.2(4) .
C12 C21 C20 C19 2.3(6) .
C28 C27 C32 N2 3.6(7) .
C28 C27 C26 C25 -0.5(7) .
C28 C23 C24 C25 0.1(7) .
C33 N2 C32 C27 -171.9(4) .
C33 C42 C41 C40 -0.7(7) .
C19 C14 C13 C12 1.5(7) .
C19 C14 C15 C16 1.9(7) .
C19 C18 C17 C16 -0.5(8) .
C27 C28 C23 O4 179.1(4) .
C27 C28 C23 C24 -1.2(6) .
C4 C3 C2 O1 -177.5(4) .
C4 C3 C2 C7 -0.1(7) .
C4 C5 C6 C7 -0.2(7) .
C4 C5 C6 C8 179.8(4) .
C40 C35 C34 C33 -1.4(7) .
C40 C35 C36 C37 0.7(8) .
C40 C39 C38 C37 -0.4(8) .
C3 C4 C11 N1 -1.6(8) .
C3 C4 C5 C6 0.7(7) .
C11 N1 C12 C21 158.7(4) .
C11 N1 C12 C13 -23.6(6) .
C11 C4 C3 O2 -2.4(7) .
C11 C4 C3 C2 176.6(4) .
C11 C4 C5 C6 -176.7(5) .
C25 C29 C30 C31 114.2(10) .
C14 C19 C18 C17 0.8(7) .
C23 C28 C27 C32 178.2(4) .
C23 C28 C27 C26 1.4(6) .
C35 C40 C41 C42 -0.3(7) .
C35 C40 C39 C38 1.8(7) .
C35 C36 C37 C38 0.7(8) .
C41 C42 C33 N2 -175.7(4) .
C41 C42 C33 C34 0.6(7) .
C41 C40 C35 C34 1.3(7) .
C41 C40 C35 C36 178.1(5) .
C41 C40 C39 C38 -178.2(5) .
C32 N2 C33 C42 -163.1(4) .
C32 N2 C33 C34 20.8(7) .
C32 C27 C26 C25 -177.6(4) .
C34 C35 C36 C37 177.4(5) .
C7 C6 C8 C9 -118.1(6) .
C5 C4 C3 O2 -179.6(4) .
C5 C4 C3 C2 -0.6(6) .
C5 C4 C11 N1 175.7(4) .
C5 C6 C8 C9 61.9(7) .
C26 C27 C32 N2 -179.5(4) .
C26 C25 C24 C23 0.8(7) .
C26 C25 C29 C30 132.6(7) .
C2 C7 C6 C5 -0.4(7) .
C2 C7 C6 C8 179.5(5) .
C18 C19 C14 C13 178.2(4) .
C18 C19 C14 C15 -1.5(7) .
C18 C17 C16 C15 0.9(8) .
C6 C7 C2 O1 177.7(4) .
C6 C7 C2 C3 0.6(7) .
C6 C8 C9 C10 -123.1(7) .
C13 C14 C15 C16 -177.8(5) .
C39 C40 C35 C34 -178.7(4) .
C39 C40 C35 C36 -1.9(7) .
C39 C40 C41 C42 179.8(4) .
C24 C25 C26 C27 -0.6(7) .
C24 C25 C29 C30 -49.6(9) .
C1 O1 C2 C3 179.1(4) .
C1 O1 C2 C7 1.8(7) .
C22 O4 C23 C28 -176.6(4) .
C22 O4 C23 C24 3.7(6) .
C36 C35 C34 C33 -178.1(5) .
C36 C37 C38 C39 -0.9(8) .
C17 C16 C15 C14 -1.6(8) .
C29 C25 C26 C27 177.3(5) .
C29 C25 C24 C23 -177.1(5) .
C15 C14 C13 C12 -178.8(4) .

loop_
_smtbx_masks_void_nr
_smtbx_masks_void_average_x
_smtbx_masks_void_average_y
_smtbx_masks_void_average_z
_smtbx_masks_void_volume
_smtbx_masks_void_count_electrons
1 0.000 -0.588 -0.088 373.0 75.3
